data_4081139
loop_
_publ_author_name
'Chen, Jinxiang'
'Zhang, Chunhong'
'Xie, Tingwan'
'Wen, Ting Bin'
'Zhang, Hong'
'Xia, Haiping'

_publ_section_title
;
 Conversion of a Hydrido--Butenylcarbyne Complex to \h2-Allene-Coordinated
 Complexes and Metallabenzenes
;
_journal_issue 14
_journal_name_full Organometallics
_journal_page_first 3993
_journal_paper_doi 10.1021/om400469e
_journal_volume 32
_journal_year 2013
_chemical_formula_moiety 'C66 H54 B Cl F4 N Os P3'
_chemical_formula_sum 'C66 H54 B Cl F4 N Os P3'
_chemical_formula_weight 1266.47
_chemical_name_systematic
; 
 ? 
;
_space_group_IT_number 14
_symmetry_cell_setting monoclinic
_symmetry_space_group_name_Hall '-P 2yn'
_symmetry_space_group_name_H-M 'P 1 21/n 1'
_atom_sites_solution_hydrogens geom
_atom_sites_solution_primary direct
_atom_sites_solution_secondary difmap
_audit_creation_method SHELXL-97
_cell_angle_alpha 90.00
_cell_angle_beta 101.81(3)
_cell_angle_gamma 90.00
_cell_formula_units_Z 4
_cell_length_a 10.235(2)
_cell_length_b 24.060(5)
_cell_length_c 22.949(5)
_cell_measurement_reflns_used 60503
_cell_measurement_temperature 173(2)
_cell_measurement_theta_max 54.96
_cell_measurement_theta_min 6.09
_cell_volume 5532(2)
_computing_cell_refinement 'Bruker FRAMBO'
_computing_data_collection 'Bruker FRAMBO'
_computing_data_reduction 'Bruker SAINT'
_computing_molecular_graphics 'Bruker SHELXTL'
_computing_publication_material 'Bruker SHELXTL'
_computing_structure_refinement 'SHELXL-97 (Sheldrick, 1997)'
_computing_structure_solution 'SHELXS-97 (Sheldrick, 1990)'
_diffrn_ambient_temperature 173(2)
_diffrn_measured_fraction_theta_full 0.998
_diffrn_measured_fraction_theta_max 0.998
_diffrn_measurement_device_type 'multiwire proportional'
_diffrn_measurement_method 'phi and omega scans'
_diffrn_radiation_monochromator graphite
_diffrn_radiation_source 'fine-focus sealed tube'
_diffrn_radiation_type MoK\a
_diffrn_radiation_wavelength 0.71073
_diffrn_reflns_av_R_equivalents 0.0614
_diffrn_reflns_av_sigmaI/netI 0.0361
_diffrn_reflns_limit_h_max 12
_diffrn_reflns_limit_h_min -12
_diffrn_reflns_limit_k_max 28
_diffrn_reflns_limit_k_min -28
_diffrn_reflns_limit_l_max 27
_diffrn_reflns_limit_l_min -24
_diffrn_reflns_number 69124
_diffrn_reflns_theta_full 25.00
_diffrn_reflns_theta_max 25.00
_diffrn_reflns_theta_min 3.04
_exptl_absorpt_coefficient_mu 2.497
_exptl_absorpt_correction_T_max 1.0000
_exptl_absorpt_correction_T_min 0.5464
_exptl_absorpt_correction_type multi-scan
_exptl_crystal_colour yellowgreen
_exptl_crystal_density_diffrn 1.521
_exptl_crystal_density_method 'not measured'
_exptl_crystal_description block
_exptl_crystal_F_000 2544
_exptl_crystal_size_max 0.15
_exptl_crystal_size_mid 0.1
_exptl_crystal_size_min 0.05
_refine_diff_density_max 0.834
_refine_diff_density_min -0.880
_refine_diff_density_rms 0.079
_refine_ls_extinction_method none
_refine_ls_goodness_of_fit_ref 1.003
_refine_ls_hydrogen_treatment constr
_refine_ls_matrix_type full
_refine_ls_number_parameters 694
_refine_ls_number_reflns 9722
_refine_ls_number_restraints 0
_refine_ls_restrained_S_all 1.003
_refine_ls_R_factor_all 0.0374
_refine_ls_R_factor_gt 0.0291
_refine_ls_shift/su_max 0.004
_refine_ls_shift/su_mean 0.000
_refine_ls_structure_factor_coef Fsqd
_refine_ls_weighting_details 'calc w=1/[\s^2^(Fo^2^)+(0.0311P)^2^+6.8025P] where P=(Fo^2^+2Fc^2^)/3'
_refine_ls_weighting_scheme calc
_refine_ls_wR_factor_gt 0.0664
_refine_ls_wR_factor_ref 0.0706
_reflns_number_gt 8322
_reflns_number_total 9722
_reflns_threshold_expression >2sigma(I)
_cod_data_source_file om400469e_si_007.cif
_cod_data_source_block 1
_cod_depositor_comments
;
The following automatic conversions were performed:

'_symmetry_cell_setting' value 'Monoclinic' changed to 'monoclinic'
according to /home/saulius/struct/CIF-dictionaries/cif_core.dic
dictionary named 'cif_core.dic' version 2.4.2 from 2011-04-26.

Automatic conversion script
Id: cif_fix_values 1891 2012-01-12 08:04:46Z andrius 
;
_cod_original_cell_volume 5531.7(19)
_cod_original_sg_symbol_H-M P2(1)/n
_cod_database_code 4081139

loop_
_symmetry_equiv_pos_as_xyz
'x, y, z'
'-x+1/2, y+1/2, -z+1/2'
'-x, -y, -z'
'x-1/2, -y-1/2, z-1/2'

loop_
_atom_site_label
_atom_site_type_symbol
_atom_site_fract_x
_atom_site_fract_y
_atom_site_fract_z
_atom_site_U_iso_or_equiv
_atom_site_adp_type
_atom_site_occupancy
_atom_site_symmetry_multiplicity
_atom_site_calc_flag
_atom_site_refinement_flags
Os1 Os 0.642533(13) 1.197724(5) -0.094831(6) 0.02531(5) Uani 1 1 d .
Cl1 Cl 0.47310(9) 1.18224(4) -0.03516(4) 0.0335(2) Uani 1 1 d .
P1 P 0.51711(9) 1.27573(4) -0.14134(4) 0.0282(2) Uani 1 1 d .
P3 P 0.93410(9) 1.32344(4) 0.02344(4) 0.0306(2) Uani 1 1 d .
P2 P 0.75878(9) 1.11723(4) -0.04713(4) 0.0270(2) Uani 1 1 d .
N1 N 0.5301(3) 1.14238(12) -0.15776(13) 0.0293(7) Uani 1 1 d .
C5 C 0.7605(4) 1.19475(15) -0.16625(16) 0.0312(8) Uani 1 1 d .
H5A H 0.8044 1.1600 -0.1716 0.037 Uiso 1 1 calc R
H5B H 0.7243 1.2142 -0.2030 0.037 Uiso 1 1 calc R
C8 C 0.4468(4) 1.42493(17) -0.0238(2) 0.0481(11) Uani 1 1 d .
H8A H 0.4310 1.4544 0.0000 0.058 Uiso 1 1 calc R
C9 C 1.0977(4) 1.30202(15) 0.06198(16) 0.0338(8) Uani 1 1 d .
C13 C 0.3392(3) 1.26669(15) -0.17614(15) 0.0290(8) Uani 1 1 d .
C4 C 0.8165(3) 1.22664(15) -0.11764(15) 0.0287(8) Uani 1 1 d .
C3 C 0.9010(4) 1.26075(15) -0.08297(15) 0.0318(8) Uani 1 1 d .
H3A H 0.9796 1.2744 -0.0920 0.038 Uiso 1 1 calc R
C21 C 0.7961(3) 1.11191(15) 0.03448(16) 0.0313(8) Uani 1 1 d .
F1D F -0.0433(4) 1.08738(14) -0.26849(14) 0.0941(11) Uani 1 1 d .
C25 C 0.4306(4) 1.05832(16) -0.22312(16) 0.0357(9) Uani 1 1 d .
C26 C 0.1345(4) 1.30748(17) -0.23200(17) 0.0408(10) Uani 1 1 d .
H26A H 0.0905 1.3368 -0.2542 0.049 Uiso 1 1 calc R
C27 C 1.1648(4) 1.25938(17) 0.03974(17) 0.0392(9) Uani 1 1 d .
H27A H 1.1244 1.2409 0.0051 0.047 Uiso 1 1 calc R
C28 C 0.6779(4) 1.04919(14) -0.06612(15) 0.0301(8) Uani 1 1 d .
C1 C 0.7343(3) 1.24865(13) -0.02709(15) 0.0258(7) Uani 1 1 d .
H1A H 0.6942 1.2547 0.0053 0.031 Uiso 1 1 calc R
C31 C 0.8801(4) 1.06928(17) 0.06181(17) 0.0406(9) Uani 1 1 d .
H31A H 0.9143 1.0439 0.0383 0.049 Uiso 1 1 calc R
C36 C 0.4975(3) 1.33617(15) -0.09462(16) 0.0321(8) Uani 1 1 d .
C37 C 0.4443(4) 1.37090(17) -0.00343(19) 0.0450(10) Uani 1 1 d .
H37A H 0.4259 1.3640 0.0340 0.054 Uiso 1 1 calc R
C38 C 0.4775(4) 0.99333(17) -0.07804(18) 0.0453(10) Uani 1 1 d .
H38A H 0.3868 0.9907 -0.0781 0.054 Uiso 1 1 calc R
C39 C 0.2715(4) 1.31055(16) -0.20950(17) 0.0366(9) Uani 1 1 d .
H39A H 0.3185 1.3420 -0.2167 0.044 Uiso 1 1 calc R
C40 C 0.4693(4) 1.32675(16) -0.03895(17) 0.0360(9) Uani 1 1 d .
H40A H 0.4670 1.2905 -0.0251 0.043 Uiso 1 1 calc R
C42 C 0.9530(4) 1.38688(16) -0.01626(16) 0.0368(9) Uani 1 1 d .
C43 C 0.9133(4) 1.06429(18) 0.12323(18) 0.0476(11) Uani 1 1 d .
H43A H 0.9721 1.0367 0.1406 0.057 Uiso 1 1 calc R
C44 C 0.2665(4) 1.22024(16) -0.16651(16) 0.0361(9) Uani 1 1 d .
H44A H 0.3097 1.1905 -0.1448 0.043 Uiso 1 1 calc R
C2 C 0.8528(3) 1.27377(14) -0.02863(15) 0.0278(8) Uani 1 1 d .
C46 C 0.2960(4) 1.04606(18) -0.23303(18) 0.0461(10) Uani 1 1 d .
H46A H 0.2381 1.0689 -0.2176 0.055 Uiso 1 1 calc R
C47 C 0.5186(5) 1.02406(19) -0.2450(2) 0.0568(12) Uani 1 1 d .
H47A H 0.6095 1.0318 -0.2385 0.068 Uiso 1 1 calc R
F1C F -0.2499(3) 1.05797(16) -0.30978(19) 0.1069(12) Uani 1 1 d .
C49 C 1.2871(4) 1.31413(19) 0.1426(2) 0.0520(12) Uani 1 1 d .
H49A H 1.3286 1.3325 0.1772 0.062 Uiso 1 1 calc R
C51 C 0.8385(4) 1.41199(17) -0.04849(18) 0.0456(10) Uani 1 1 d .
H51A H 0.7553 1.3966 -0.0481 0.055 Uiso 1 1 calc R
C52 C 0.5429(4) 1.04389(16) -0.06616(16) 0.0364(9) Uani 1 1 d .
H52A H 0.4952 1.0749 -0.0580 0.044 Uiso 1 1 calc R
C53 C 0.7474(4) 1.00175(16) -0.07609(19) 0.0440(10) Uani 1 1 d .
H53A H 0.8386 1.0039 -0.0748 0.053 Uiso 1 1 calc R
C6 C 0.4830(4) 1.10643(17) -0.18726(17) 0.0360(9) Uani 1 1 d .
C55 C 0.8594(4) 1.10014(17) 0.15830(18) 0.0469(11) Uani 1 1 d .
H55A H 0.8810 1.0968 0.1995 0.056 Uiso 1 1 calc R
C57 C 0.0638(4) 1.26094(17) -0.22143(17) 0.0418(10) Uani 1 1 d .
H57A H -0.0277 1.2591 -0.2362 0.050 Uiso 1 1 calc R
C59 C 1.0764(4) 1.40912(17) -0.0179(2) 0.0481(11) Uani 1 1 d .
H59A H 1.1538 1.3924 0.0031 0.058 Uiso 1 1 calc R
C61 C 1.3512(4) 1.2718(2) 0.1205(2) 0.0496(11) Uani 1 1 d .
H61A H 1.4361 1.2613 0.1404 0.060 Uiso 1 1 calc R
C62 C 0.4727(4) 1.43515(17) -0.07939(19) 0.0441(10) Uani 1 1 d .
H62A H 0.4731 1.4715 -0.0933 0.053 Uiso 1 1 calc R
C63 C 0.7423(4) 1.14758(15) 0.07124(16) 0.0359(9) Uani 1 1 d .
H63A H 0.6851 1.1760 0.0546 0.043 Uiso 1 1 calc R
C64 C 0.9711(5) 1.48163(19) -0.0823(2) 0.0599(13) Uani 1 1 d .
H64A H 0.9776 1.5136 -0.1043 0.072 Uiso 1 1 calc R
C65 C 1.1592(4) 1.32991(18) 0.11345(18) 0.0457(10) Uani 1 1 d .
H65A H 1.1153 1.3589 0.1283 0.055 Uiso 1 1 calc R
C66 C 1.2922(4) 1.24439(19) 0.06917(19) 0.0472(10) Uani 1 1 d .
H66A H 1.3375 1.2160 0.0543 0.057 Uiso 1 1 calc R
C67 C 0.4984(4) 1.39126(15) -0.11472(18) 0.0387(9) Uani 1 1 d .
H67A H 0.5163 1.3984 -0.1521 0.046 Uiso 1 1 calc R
C68 C 1.0836(5) 1.45683(19) -0.0512(2) 0.0619(13) Uani 1 1 d .
H68A H 1.1666 1.4720 -0.0524 0.074 Uiso 1 1 calc R
C73 C 0.5472(5) 0.94709(18) -0.0897(2) 0.0519(12) Uani 1 1 d .
H73A H 0.5035 0.9133 -0.0988 0.062 Uiso 1 1 calc R
C74 C 0.7736(4) 1.14101(17) 0.13235(17) 0.0441(10) Uani 1 1 d .
H74A H 0.7357 1.1647 0.1563 0.053 Uiso 1 1 calc R
C75 C 0.8473(5) 1.45940(18) -0.0810(2) 0.0540(12) Uani 1 1 d .
H75A H 0.7703 1.4764 -0.1019 0.065 Uiso 1 1 calc R
C76 C 0.6821(5) 0.95122(18) -0.0879(2) 0.0540(12) Uani 1 1 d .
H76A H 0.7299 0.9198 -0.0947 0.065 Uiso 1 1 calc R
C78 C 0.1287(4) 1.21751(18) -0.18915(18) 0.0431(10) Uani 1 1 d .
H78A H 0.0810 1.1861 -0.1823 0.052 Uiso 1 1 calc R
C79 C 0.3302(7) 0.9664(2) -0.2880(2) 0.0742(17) Uani 1 1 d .
H79A H 0.2962 0.9357 -0.3108 0.089 Uiso 1 1 calc R
C80 C 0.4634(7) 0.9772(2) -0.2773(2) 0.0788(18) Uani 1 1 d .
H80A H 0.5196 0.9528 -0.2918 0.095 Uiso 1 1 calc R
F1B F -0.0836(5) 1.0388(3) -0.3483(3) 0.202(3) Uani 1 1 d .
C82 C 0.2479(6) 0.9999(2) -0.2658(2) 0.0661(15) Uani 1 1 d .
H82A H 0.1571 0.9918 -0.2726 0.079 Uiso 1 1 calc R
B1 B -0.1184(7) 1.0441(3) -0.2946(4) 0.079(2) Uani 1 1 d .
F1A F -0.1032(6) 0.9999(2) -0.2637(4) 0.249(4) Uani 1 1 d .
C311 C 0.8367(4) 1.33660(16) 0.07897(16) 0.0332(8) Uani 1 1 d .
C211 C 0.5877(4) 1.30422(14) -0.20181(16) 0.0307(8) Uani 1 1 d .
C216 C 0.5454(4) 1.28555(17) -0.26005(17) 0.0395(9) Uani 1 1 d .
H21A H 0.4725 1.2617 -0.2692 0.047 Uiso 1 1 calc R
C315 C 0.7402(4) 1.30088(18) 0.15867(18) 0.0452(10) Uani 1 1 d .
H31B H 0.7283 1.2718 0.1837 0.054 Uiso 1 1 calc R
C316 C 0.8185(4) 1.29315(17) 0.11729(18) 0.0398(9) Uani 1 1 d .
H31C H 0.8595 1.2590 0.1147 0.048 Uiso 1 1 calc R
C215 C 0.6105(5) 1.30199(18) -0.3046(2) 0.0495(11) Uani 1 1 d .
H21B H 0.5813 1.2892 -0.3433 0.059 Uiso 1 1 calc R
C312 C 0.7769(4) 1.38770(17) 0.08433(18) 0.0448(10) Uani 1 1 d .
H31D H 0.7899 1.4172 0.0599 0.054 Uiso 1 1 calc R
C314 C 0.6796(4) 1.3510(2) 0.16338(19) 0.0518(11) Uani 1 1 d .
H31E H 0.6264 1.3558 0.1913 0.062 Uiso 1 1 calc R
C212 C 0.6990(4) 1.33811(17) -0.18991(19) 0.0438(10) Uani 1 1 d .
H21C H 0.7319 1.3494 -0.1509 0.053 Uiso 1 1 calc R
C313 C 0.6982(5) 1.39464(19) 0.1260(2) 0.0555(12) Uani 1 1 d .
H31F H 0.6574 1.4287 0.1291 0.067 Uiso 1 1 calc R
C213 C 0.7627(5) 1.35562(19) -0.2340(2) 0.0571(12) Uani 1 1 d .
H21D H 0.8352 1.3797 -0.2251 0.069 Uiso 1 1 calc R
C214 C 0.7176(5) 1.3370(2) -0.2916(2) 0.0566(12) Uani 1 1 d .
H21E H 0.7604 1.3484 -0.3216 0.068 Uiso 1 1 calc R
C111 C 0.9246(3) 1.10849(14) -0.06415(16) 0.0313(8) Uani 1 1 d .
C112 C 0.9397(4) 1.08528(16) -0.11755(17) 0.0382(9) Uani 1 1 d .
H11A H 0.8649 1.0734 -0.1449 0.046 Uiso 1 1 calc R
C116 C 1.0373(4) 1.12785(16) -0.02499(18) 0.0404(9) Uani 1 1 d .
H11B H 1.0291 1.1445 0.0107 0.048 Uiso 1 1 calc R
C113 C 1.0655(4) 1.07952(17) -0.13065(19) 0.0456(10) Uani 1 1 d .
H11C H 1.0748 1.0631 -0.1662 0.055 Uiso 1 1 calc R
C115 C 1.1616(4) 1.12237(18) -0.0392(2) 0.0493(11) Uani 1 1 d .
H11D H 1.2367 1.1355 -0.0129 0.059 Uiso 1 1 calc R
C114 C 1.1761(4) 1.09804(18) -0.0912(2) 0.0478(11) Uani 1 1 d .
H11F H 1.2605 1.0941 -0.0999 0.057 Uiso 1 1 calc R

loop_
_atom_site_aniso_label
_atom_site_aniso_U_11
_atom_site_aniso_U_22
_atom_site_aniso_U_33
_atom_site_aniso_U_23
_atom_site_aniso_U_13
_atom_site_aniso_U_12
Os1 0.01889(8) 0.02564(8) 0.02999(8) 0.00056(6) 0.00169(5) -0.00113(6)
Cl1 0.0245(5) 0.0356(5) 0.0412(5) 0.0004(4) 0.0087(4) -0.0028(4)
P1 0.0228(5) 0.0275(5) 0.0331(5) 0.0010(4) 0.0027(4) -0.0017(4)
P3 0.0254(5) 0.0290(5) 0.0353(5) -0.0010(4) 0.0015(4) -0.0045(4)
P2 0.0208(5) 0.0270(5) 0.0318(5) -0.0009(4) 0.0024(4) -0.0017(4)
N1 0.0233(16) 0.0246(15) 0.0368(16) -0.0022(14) -0.0014(13) -0.0011(13)
C5 0.027(2) 0.037(2) 0.0308(19) 0.0042(16) 0.0092(15) 0.0054(16)
C8 0.041(2) 0.038(2) 0.062(3) -0.019(2) 0.004(2) 0.0024(19)
C9 0.027(2) 0.039(2) 0.034(2) 0.0015(17) 0.0023(16) -0.0059(17)
C13 0.0231(18) 0.037(2) 0.0267(18) 0.0011(15) 0.0038(14) 0.0038(16)
C4 0.0227(18) 0.0313(19) 0.0340(19) 0.0061(16) 0.0103(15) 0.0046(15)
C3 0.0244(19) 0.034(2) 0.036(2) 0.0010(16) 0.0045(16) -0.0041(16)
C21 0.0241(19) 0.0286(19) 0.038(2) 0.0020(16) -0.0007(15) -0.0027(15)
F1D 0.101(3) 0.087(2) 0.080(2) 0.0124(18) -0.0144(19) -0.024(2)
C25 0.037(2) 0.034(2) 0.035(2) -0.0002(17) 0.0043(17) -0.0016(17)
C26 0.033(2) 0.046(2) 0.041(2) 0.0070(18) 0.0035(18) 0.0118(19)
C27 0.033(2) 0.046(2) 0.038(2) -0.0017(18) 0.0052(17) -0.0025(18)
C28 0.028(2) 0.0293(19) 0.0308(19) 0.0007(15) 0.0010(15) -0.0056(16)
C1 0.0218(18) 0.0230(17) 0.0312(18) 0.0000(14) 0.0021(14) -0.0002(14)
C31 0.042(2) 0.038(2) 0.039(2) 0.0001(18) 0.0047(18) 0.0047(19)
C36 0.0225(19) 0.0283(19) 0.043(2) -0.0047(16) 0.0005(16) 0.0005(15)
C37 0.040(2) 0.047(3) 0.046(2) -0.005(2) 0.0071(19) 0.000(2)
C38 0.035(2) 0.045(2) 0.053(2) 0.005(2) 0.0008(19) -0.014(2)
C39 0.032(2) 0.037(2) 0.040(2) 0.0030(17) 0.0044(17) -0.0001(17)
C40 0.031(2) 0.034(2) 0.043(2) 0.0004(17) 0.0076(17) 0.0018(17)
C42 0.036(2) 0.034(2) 0.039(2) 0.0001(17) 0.0041(17) -0.0051(17)
C43 0.053(3) 0.042(2) 0.043(2) 0.011(2) -0.002(2) 0.007(2)
C44 0.029(2) 0.036(2) 0.040(2) 0.0049(17) 0.0006(17) 0.0008(17)
C2 0.0228(18) 0.0239(18) 0.0348(19) -0.0010(15) 0.0015(15) -0.0008(15)
C46 0.039(2) 0.055(3) 0.044(2) -0.007(2) 0.0073(19) -0.010(2)
C47 0.051(3) 0.057(3) 0.061(3) -0.012(2) 0.008(2) 0.010(2)
F1C 0.066(2) 0.107(3) 0.150(3) 0.022(3) 0.029(2) -0.009(2)
C49 0.042(3) 0.056(3) 0.050(3) -0.005(2) -0.009(2) -0.009(2)
C51 0.041(2) 0.040(2) 0.049(2) 0.0017(19) -0.0078(19) -0.0122(19)
C52 0.032(2) 0.035(2) 0.041(2) 0.0041(17) 0.0051(17) -0.0027(17)
C53 0.038(2) 0.033(2) 0.061(3) -0.0026(19) 0.007(2) 0.0034(18)
C6 0.029(2) 0.043(2) 0.035(2) 0.0073(18) 0.0050(17) 0.0059(18)
C55 0.062(3) 0.040(2) 0.034(2) 0.0024(18) 0.000(2) -0.008(2)
C57 0.023(2) 0.056(3) 0.045(2) 0.002(2) 0.0028(17) 0.0020(19)
C59 0.035(2) 0.041(2) 0.067(3) 0.009(2) 0.008(2) -0.0027(19)
C61 0.028(2) 0.063(3) 0.053(3) 0.008(2) -0.0013(19) 0.000(2)
C62 0.042(2) 0.031(2) 0.057(3) -0.0051(19) 0.003(2) -0.0005(18)
C63 0.036(2) 0.030(2) 0.041(2) 0.0022(17) 0.0071(17) -0.0026(17)
C64 0.077(4) 0.040(3) 0.063(3) 0.015(2) 0.014(3) -0.010(3)
C65 0.036(2) 0.047(2) 0.048(2) -0.011(2) -0.0053(19) 0.001(2)
C66 0.030(2) 0.061(3) 0.051(3) 0.002(2) 0.0089(19) 0.007(2)
C67 0.035(2) 0.034(2) 0.043(2) 0.0021(17) -0.0001(18) 0.0018(17)
C68 0.051(3) 0.049(3) 0.088(4) 0.016(3) 0.020(3) -0.011(2)
C73 0.056(3) 0.036(2) 0.057(3) 0.001(2) -0.001(2) -0.015(2)
C74 0.058(3) 0.041(2) 0.034(2) -0.0049(18) 0.0100(19) -0.005(2)
C75 0.056(3) 0.044(3) 0.055(3) 0.006(2) -0.005(2) -0.005(2)
C76 0.058(3) 0.032(2) 0.073(3) -0.010(2) 0.015(2) -0.003(2)
C78 0.028(2) 0.049(2) 0.051(2) 0.008(2) 0.0036(18) -0.0044(19)
C79 0.106(5) 0.040(3) 0.068(3) -0.005(3) -0.003(3) -0.010(3)
C80 0.116(5) 0.055(3) 0.064(3) -0.014(3) 0.017(3) 0.037(3)
F1B 0.129(4) 0.266(7) 0.231(6) -0.176(6) 0.082(4) -0.078(4)
C82 0.072(4) 0.058(3) 0.061(3) 0.001(3) -0.003(3) -0.032(3)
B1 0.052(4) 0.081(5) 0.099(5) -0.016(4) 0.002(4) -0.018(4)
F1A 0.158(5) 0.088(3) 0.439(11) 0.125(5) -0.085(6) -0.047(3)
C311 0.026(2) 0.035(2) 0.036(2) -0.0051(17) 0.0007(16) -0.0024(16)
C211 0.028(2) 0.0283(19) 0.036(2) 0.0059(16) 0.0073(16) 0.0032(16)
C216 0.035(2) 0.044(2) 0.039(2) 0.0029(18) 0.0077(18) 0.0039(18)
C315 0.044(3) 0.052(3) 0.041(2) 0.0006(19) 0.0099(19) -0.003(2)
C316 0.036(2) 0.040(2) 0.043(2) -0.0024(18) 0.0052(18) 0.0028(18)
C215 0.048(3) 0.058(3) 0.045(2) 0.002(2) 0.013(2) 0.007(2)
C312 0.048(3) 0.037(2) 0.049(2) -0.0019(19) 0.012(2) 0.002(2)
C314 0.047(3) 0.061(3) 0.048(3) -0.014(2) 0.013(2) 0.003(2)
C212 0.043(3) 0.038(2) 0.051(2) -0.0019(19) 0.010(2) -0.0048(19)
C313 0.058(3) 0.046(3) 0.062(3) -0.009(2) 0.009(2) 0.013(2)
C213 0.052(3) 0.048(3) 0.078(3) 0.003(2) 0.028(3) -0.014(2)
C214 0.058(3) 0.059(3) 0.062(3) 0.021(2) 0.032(2) 0.009(2)
C111 0.0246(19) 0.0280(19) 0.041(2) 0.0053(16) 0.0061(16) 0.0033(15)
C112 0.028(2) 0.041(2) 0.046(2) 0.0008(18) 0.0078(17) 0.0010(17)
C116 0.029(2) 0.040(2) 0.051(2) 0.0011(19) 0.0045(18) -0.0049(18)
C113 0.042(2) 0.046(2) 0.053(3) 0.002(2) 0.020(2) 0.005(2)
C115 0.027(2) 0.052(3) 0.065(3) 0.009(2) 0.002(2) -0.0073(19)
C114 0.029(2) 0.044(2) 0.073(3) 0.012(2) 0.017(2) 0.0045(19)

loop_
_atom_type_symbol
_atom_type_description
_atom_type_scat_dispersion_real
_atom_type_scat_dispersion_imag
_atom_type_scat_source
C C 0.0033 0.0016 'International Tables Vol C Tables 4.2.6.8 and 6.1.1.4'
H H 0.0000 0.0000 'International Tables Vol C Tables 4.2.6.8 and 6.1.1.4'
B B 0.0013 0.0007 'International Tables Vol C Tables 4.2.6.8 and 6.1.1.4'
N N 0.0061 0.0033 'International Tables Vol C Tables 4.2.6.8 and 6.1.1.4'
F F 0.0171 0.0103 'International Tables Vol C Tables 4.2.6.8 and 6.1.1.4'
P P 0.1023 0.0942 'International Tables Vol C Tables 4.2.6.8 and 6.1.1.4'
Cl Cl 0.1484 0.1585 'International Tables Vol C Tables 4.2.6.8 and 6.1.1.4'
Os Os -1.2165 7.6030 'International Tables Vol C Tables 4.2.6.8 and 6.1.1.4'

loop_
_geom_angle_atom_site_label_1
_geom_angle_atom_site_label_2
_geom_angle_atom_site_label_3
_geom_angle
C1 Os1 C4 73.00(14)
C1 Os1 N1 172.58(12)
C4 Os1 N1 114.36(13)
C1 Os1 C5 110.14(14)
C4 Os1 C5 37.16(13)
N1 Os1 C5 77.24(12)
C1 Os1 P1 89.43(10)
C4 Os1 P1 91.96(10)
N1 Os1 P1 91.25(8)
C5 Os1 P1 91.09(10)
C1 Os1 P2 91.65(9)
C4 Os1 P2 90.83(10)
N1 Os1 P2 87.34(8)
C5 Os1 P2 90.97(10)
P1 Os1 P2 177.19(3)
C1 Os1 Cl1 86.19(10)
C4 Os1 Cl1 159.11(10)
N1 Os1 Cl1 86.42(8)
C5 Os1 Cl1 163.66(10)
P1 Os1 Cl1 89.55(3)
P2 Os1 Cl1 87.94(3)
C211 P1 C36 104.67(17)
C211 P1 C13 102.95(16)
C36 P1 C13 97.45(16)
C211 P1 Os1 111.94(12)
C36 P1 Os1 118.10(12)
C13 P1 Os1 119.43(12)
C2 P3 C311 110.14(17)
C2 P3 C9 113.52(17)
C311 P3 C9 107.25(17)
C2 P3 C42 108.27(17)
C311 P3 C42 109.89(18)
C9 P3 C42 107.72(18)
C111 P2 C21 101.61(17)
C111 P2 C28 103.80(17)
C21 P2 C28 99.69(16)
C111 P2 Os1 112.82(12)
C21 P2 Os1 119.88(12)
C28 P2 Os1 116.65(12)
C6 N1 Os1 169.3(3)
C4 C5 Os1 65.48(19)
C62 C8 C37 120.1(4)
C27 C9 C65 119.8(4)
C27 C9 P3 120.7(3)
C65 C9 P3 119.5(3)
C44 C13 C39 118.3(3)
C44 C13 P1 122.7(3)
C39 C13 P1 118.8(3)
C3 C4 C5 159.8(4)
C3 C4 Os1 122.8(3)
C5 C4 Os1 77.4(2)
C4 C3 C2 110.4(3)
C63 C21 C31 117.5(3)
C63 C21 P2 123.3(3)
C31 C21 P2 119.2(3)
C46 C25 C47 120.8(4)
C46 C25 C6 120.1(4)
C47 C25 C6 119.0(4)
C57 C26 C39 120.1(4)
C66 C27 C9 119.9(4)
C52 C28 C53 117.9(3)
C52 C28 P2 118.7(3)
C53 C28 P2 123.2(3)
C2 C1 Os1 121.2(3)
C43 C31 C21 121.2(4)
C40 C36 C67 118.3(3)
C40 C36 P1 118.4(3)
C67 C36 P1 123.1(3)
C8 C37 C40 120.0(4)
C73 C38 C52 119.8(4)
C26 C39 C13 120.6(4)
C36 C40 C37 120.8(4)
C59 C42 C51 119.6(4)
C59 C42 P3 122.3(3)
C51 C42 P3 118.0(3)
C55 C43 C31 119.9(4)
C13 C44 C78 120.7(4)
C1 C2 C3 112.6(3)
C1 C2 P3 125.4(3)
C3 C2 P3 121.6(3)
C82 C46 C25 119.7(4)
C25 C47 C80 116.6(5)
C61 C49 C65 120.0(4)
C75 C51 C42 120.5(4)
C28 C52 C38 121.4(4)
C76 C53 C28 120.7(4)
N1 C6 C25 176.2(4)
C43 C55 C74 119.7(4)
C78 C57 C26 120.0(4)
C42 C59 C68 119.2(4)
C49 C61 C66 121.0(4)
C8 C62 C67 120.0(4)
C74 C63 C21 120.4(4)
C68 C64 C75 120.1(4)
C9 C65 C49 119.5(4)
C61 C66 C27 119.7(4)
C62 C67 C36 120.8(4)
C64 C68 C59 121.0(4)
C76 C73 C38 119.5(4)
C55 C74 C63 121.2(4)
C51 C75 C64 119.6(4)
C73 C76 C53 120.6(4)
C57 C78 C44 120.3(4)
C82 C79 C80 120.1(5)
C79 C80 C47 122.0(5)
C79 C82 C46 120.8(5)
F1A B1 F1B 113.7(8)
F1A B1 F1D 113.7(6)
F1B B1 F1D 104.0(6)
F1A B1 F1C 110.6(6)
F1B B1 F1C 102.7(6)
F1D B1 F1C 111.4(6)
C312 C311 C316 119.1(4)
C312 C311 P3 122.4(3)
C316 C311 P3 118.5(3)
C212 C211 C216 117.5(4)
C212 C211 P1 120.7(3)
C216 C211 P1 121.0(3)
C215 C216 C211 120.9(4)
C314 C315 C316 120.7(4)
C315 C316 C311 120.2(4)
C214 C215 C216 120.0(4)
C313 C312 C311 119.9(4)
C315 C314 C313 119.6(4)
C213 C212 C211 122.0(4)
C312 C313 C314 120.5(4)
C212 C213 C214 119.2(4)
C215 C214 C213 120.3(4)
C112 C111 C116 118.7(3)
C112 C111 P2 120.8(3)
C116 C111 P2 120.4(3)
C111 C112 C113 120.6(4)
C115 C116 C111 119.8(4)
C114 C113 C112 120.1(4)
C114 C115 C116 121.2(4)
C115 C114 C113 119.6(4)

loop_
_geom_bond_atom_site_label_1
_geom_bond_atom_site_label_2
_geom_bond_distance
Os1 C1 2.050(3)
Os1 C4 2.076(3)
Os1 N1 2.122(3)
Os1 C5 2.227(3)
Os1 P1 2.3976(10)
Os1 P2 2.4148(10)
Os1 Cl1 2.4480(11)
P1 C211 1.824(4)
P1 C36 1.842(4)
P1 C13 1.846(4)
P3 C2 1.772(3)
P3 C311 1.800(4)
P3 C9 1.802(4)
P3 C42 1.808(4)
P2 C111 1.830(4)
P2 C21 1.838(4)
P2 C28 1.846(4)
N1 C6 1.142(5)
C5 C4 1.379(5)
C8 C62 1.376(6)
C8 C37 1.384(6)
C9 C27 1.388(5)
C9 C65 1.392(5)
C13 C44 1.385(5)
C13 C39 1.401(5)
C4 C3 1.332(5)
C3 C2 1.466(5)
C21 C63 1.393(5)
C21 C31 1.402(5)
F1D B1 1.359(7)
C25 C46 1.381(5)
C25 C47 1.388(6)
C25 C6 1.457(5)
C26 C57 1.381(6)
C26 C39 1.394(5)
C27 C66 1.388(5)
C28 C52 1.387(5)
C28 C53 1.388(5)
C1 C2 1.362(5)
C31 C43 1.386(5)
C36 C40 1.385(5)
C36 C67 1.404(5)
C37 C40 1.394(5)
C38 C73 1.378(6)
C38 C52 1.388(5)
C42 C59 1.379(5)
C42 C51 1.389(5)
C43 C55 1.370(6)
C44 C78 1.402(5)
C46 C82 1.376(6)
C47 C80 1.404(7)
F1C B1 1.361(8)
C49 C61 1.366(6)
C49 C65 1.395(6)
C51 C75 1.375(6)
C53 C76 1.387(6)
C55 C74 1.371(6)
C57 C78 1.371(6)
C59 C68 1.390(6)
C61 C66 1.376(6)
C62 C67 1.389(5)
C63 C74 1.382(5)
C64 C68 1.361(7)
C64 C75 1.381(6)
C73 C76 1.376(6)
C79 C82 1.340(8)
C79 C80 1.360(8)
F1B B1 1.357(9)
B1 F1A 1.269(9)
C311 C312 1.390(5)
C311 C316 1.403(5)
C211 C212 1.382(5)
C211 C216 1.392(5)
C216 C215 1.388(6)
C315 C314 1.370(6)
C315 C316 1.375(6)
C215 C214 1.367(6)
C312 C313 1.381(6)
C314 C313 1.394(6)
C212 C213 1.377(6)
C213 C214 1.383(7)
C111 C112 1.384(5)
C111 C116 1.389(5)
C112 C113 1.388(5)
C116 C115 1.383(6)
C113 C114 1.371(6)
C115 C114 1.364(6)
